data_1564852
loop_
_publ_author_name
'Kodama, Shintaro'
'Hung, Vu Thai'
'Saeki, Tomokazu'
'Mihara, Kei'
'Yamamoto, Yuki'
'Sonoda, Motohiro'
'Nomoto, Akihiro'
'Ogawa, Akiya'

_publ_section_title
;
 2,2-Bis(phenylselanyl)-1-(p-tolyl)vinyl 2-Oxo-2-(p-tolyl)acetate
;
_journal_issue 4
_journal_name_full Molbank
_journal_page_first M1283
_journal_paper_doi 10.3390/M1283
_journal_volume 2021
_journal_year 2021
_chemical_formula_moiety 'C30 H24 O3 Se2'
_chemical_formula_sum 'C30 H24 O3 Se2'
_chemical_formula_weight 590.44
_space_group_crystal_system monoclinic
_space_group_IT_number 14
_space_group_name_Hall '-P 2yn'
_space_group_name_H-M_alt 'P 1 21/n 1'
_atom_sites_solution_hydrogens geom
_atom_sites_solution_primary direct
_atom_sites_solution_secondary difmap
_cell_angle_alpha 90.0000
_cell_angle_beta 91.229(6)
_cell_angle_gamma 90.0000
_cell_formula_units_Z 4
_cell_length_a 9.62321(17)
_cell_length_b 5.73648(10)
_cell_length_c 45.1254(8)
_cell_measurement_reflns_used 37001
_cell_measurement_temperature 123
_cell_measurement_theta_max 27.50
_cell_measurement_theta_min 3.06
_cell_volume 2490.50(8)
_computing_cell_refinement 'RAPID AUTO'
_computing_data_collection 'RAPID AUTO (Rigaku, ????)'
_computing_data_reduction 'RAPID AUTO'
_computing_molecular_graphics 'CrystalStructure 4.2'
_computing_publication_material 'CrystalStructure 4.2 (Rigaku, 2015)'
_computing_structure_refinement 'SHELXL Version 2014/7 (Sheldrick, 2008)'
_computing_structure_solution 'SHELXT Version 2014/5 (Sheldrick, 2014)'
_diffrn_ambient_temperature 123
_diffrn_detector_area_resol_mean 10.000
_diffrn_measured_fraction_theta_full 0.998
_diffrn_measured_fraction_theta_max 0.999
_diffrn_measurement_device_type 'Rigaku R-AXIS RAPID'
_diffrn_measurement_method \w
_diffrn_radiation_type 'Mo K\a'
_diffrn_radiation_wavelength 0.71075
_diffrn_reflns_av_R_equivalents 0.0465
_diffrn_reflns_Laue_measured_fraction_full 0.998
_diffrn_reflns_Laue_measured_fraction_max 0.999
_diffrn_reflns_limit_h_max 12
_diffrn_reflns_limit_h_min -12
_diffrn_reflns_limit_k_max 7
_diffrn_reflns_limit_k_min -7
_diffrn_reflns_limit_l_max 58
_diffrn_reflns_limit_l_min -58
_diffrn_reflns_number 39479
_diffrn_reflns_point_group_measured_fraction_full 0.998
_diffrn_reflns_point_group_measured_fraction_max 0.999
_diffrn_reflns_theta_full 25.242
_diffrn_reflns_theta_max 27.485
_diffrn_reflns_theta_min 3.062
_diffrn_standards_number 0
_exptl_absorpt_coefficient_mu 3.000
_exptl_absorpt_correction_T_max 0.942
_exptl_absorpt_correction_T_min 0.513
_exptl_absorpt_correction_type multi-scan
_exptl_absorpt_process_details 'ABSCOR (Rigaku, 1995)'
_exptl_crystal_colour yellow
_exptl_crystal_density_diffrn 1.575
_exptl_crystal_density_method 'not measured'
_exptl_crystal_description prism
_exptl_crystal_F_000 1184.00
_exptl_crystal_size_max 0.300
_exptl_crystal_size_mid 0.050
_exptl_crystal_size_min 0.020
_refine_diff_density_max 0.70
_refine_diff_density_min -0.43
_refine_ls_extinction_method none
_refine_ls_goodness_of_fit_ref 1.054
_refine_ls_hydrogen_treatment constr
_refine_ls_number_parameters 318
_refine_ls_number_reflns 5743
_refine_ls_number_restraints 0
_refine_ls_R_factor_all 0.0308
_refine_ls_R_factor_gt 0.0264
_refine_ls_shift/su_max 0.003
_refine_ls_structure_factor_coef Fsqd
_refine_ls_weighting_details 'w = 1/[\s^2^(Fo^2^)+(0.0347P)^2^+1.1850P] where P=(Fo^2^+2Fc^2^)/3'
_refine_ls_weighting_scheme calc
_refine_ls_wR_factor_gt 0.0652
_refine_ls_wR_factor_ref 0.0672
_reflns_Friedel_coverage 0.000
_reflns_number_gt 5114
_reflns_number_total 5743
_reflns_threshold_expression F^2^>2.0\s(F^2^)
_cod_data_source_file s5.cif
_cod_data_source_block SP-8
_cod_database_code 1564852

loop_
_space_group_symop_id
_space_group_symop_operation_xyz
1 +X,+Y,+Z
2 1/2-X,1/2+Y,1/2-Z
3 -X,-Y,-Z
4 -1/2+X,-1/2-Y,-1/2+Z

loop_
_atom_site_label
_atom_site_type_symbol
_atom_site_fract_x
_atom_site_fract_y
_atom_site_fract_z
_atom_site_U_iso_or_equiv
_atom_site_adp_type
_atom_site_occupancy
_atom_site_site_symmetry_order
_atom_site_calc_flag
_atom_site_refinement_flags_posn
_atom_site_refinement_flags_adp
_atom_site_refinement_flags_occupancy
_atom_site_disorder_assembly
_atom_site_disorder_group
Se1 Se 0.38682(2) 0.01952(3) 0.36159(2) 0.02064(6) Uani 1 1 d . . . . .
Se2 Se 0.22818(2) 0.43684(3) 0.32280(2) 0.02065(6) Uani 1 1 d . . . . .
O1 O 0.29283(13) 0.3313(2) 0.41230(3) 0.0219(3) Uani 1 1 d . . . . .
O2 O 0.49896(15) 0.5022(2) 0.40135(3) 0.0272(3) Uani 1 1 d . . . . .
O3 O 0.43048(15) 0.0800(2) 0.45219(3) 0.0291(3) Uani 1 1 d . . . . .
C1 C 0.27378(18) 0.2947(3) 0.35983(4) 0.0187(3) Uani 1 1 d . . . . .
C2 C 0.23270(18) 0.3996(3) 0.38463(4) 0.0202(4) Uani 1 1 d . . . . .
C3 C 0.11940(19) 0.5712(3) 0.38855(4) 0.0197(4) Uani 1 1 d . . . . .
C4 C 0.13886(19) 0.7698(3) 0.40598(4) 0.0223(4) Uani 1 1 d . . . . .
H4 H 0.2270 0.7997 0.4151 0.027 Uiso 1 1 calc R U . . .
C5 C 0.0297(2) 0.9236(3) 0.41002(4) 0.0235(4) Uani 1 1 d . . . . .
H5 H 0.0451 1.0599 0.4216 0.028 Uiso 1 1 calc R U . . .
C6 C -0.1017(2) 0.8840(3) 0.39761(4) 0.0232(4) Uani 1 1 d . . . . .
C7 C -0.1206(2) 0.6828(4) 0.38048(4) 0.0256(4) Uani 1 1 d . . . . .
H7 H -0.2096 0.6507 0.3719 0.031 Uiso 1 1 calc R U . . .
C8 C -0.0119(2) 0.5296(3) 0.37580(4) 0.0234(4) Uani 1 1 d . . . . .
H8 H -0.0267 0.3952 0.3638 0.028 Uiso 1 1 calc R U . . .
C9 C -0.2207(2) 1.0501(4) 0.40222(5) 0.0312(5) Uani 1 1 d . . . . .
H9A H -0.3060 0.9612 0.4055 0.037 Uiso 1 1 calc R U . . .
H9B H -0.2331 1.1488 0.3846 0.037 Uiso 1 1 calc R U . . .
H9C H -0.2004 1.1482 0.4196 0.037 Uiso 1 1 calc R U . . .
C10 C 0.52189(19) 0.1020(3) 0.33281(4) 0.0213(4) Uani 1 1 d . . . . .
C11 C 0.5519(2) -0.0583(3) 0.31098(4) 0.0272(4) Uani 1 1 d . . . . .
H11 H 0.5012 -0.2002 0.3095 0.033 Uiso 1 1 calc R U . . .
C12 C 0.6570(2) -0.0103(4) 0.29108(5) 0.0311(5) Uani 1 1 d . . . . .
H12 H 0.6799 -0.1216 0.2764 0.037 Uiso 1 1 calc R U . . .
C13 C 0.7278(2) 0.1984(4) 0.29270(4) 0.0296(4) Uani 1 1 d . . . . .
H13 H 0.7994 0.2306 0.2791 0.036 Uiso 1 1 calc R U . . .
C14 C 0.6948(2) 0.3613(4) 0.31410(4) 0.0285(4) Uani 1 1 d . . . . .
H14 H 0.7425 0.5063 0.3149 0.034 Uiso 1 1 calc R U . . .
C15 C 0.5924(2) 0.3131(3) 0.33441(4) 0.0256(4) Uani 1 1 d . . . . .
H15 H 0.5706 0.4236 0.3493 0.031 Uiso 1 1 calc R U . . .
C16 C 0.13451(18) 0.1862(3) 0.30253(4) 0.0208(4) Uani 1 1 d . . . . .
C17 C 0.0675(2) 0.0101(3) 0.31755(4) 0.0247(4) Uani 1 1 d . . . . .
H17 H 0.0675 0.0089 0.3386 0.030 Uiso 1 1 calc R U . . .
C18 C 0.0002(2) -0.1650(4) 0.30154(5) 0.0298(4) Uani 1 1 d . . . . .
H18 H -0.0456 -0.2866 0.3118 0.036 Uiso 1 1 calc R U . . .
C19 C -0.0010(2) -0.1642(4) 0.27097(5) 0.0346(5) Uani 1 1 d . . . . .
H19 H -0.0456 -0.2866 0.2602 0.042 Uiso 1 1 calc R U . . .
C20 C 0.0629(2) 0.0150(4) 0.25603(5) 0.0341(5) Uani 1 1 d . . . . .
H20 H 0.0600 0.0180 0.2350 0.041 Uiso 1 1 calc R U . . .
C21 C 0.1317(2) 0.1917(4) 0.27170(4) 0.0280(4) Uani 1 1 d . . . . .
H21 H 0.1762 0.3145 0.2614 0.034 Uiso 1 1 calc R U . . .
C22 C 0.42871(19) 0.3872(3) 0.41727(4) 0.0212(4) Uani 1 1 d . . . . .
C23 C 0.48032(19) 0.2684(3) 0.44622(4) 0.0221(4) Uani 1 1 d . . . . .
C24 C 0.58978(19) 0.3832(3) 0.46446(4) 0.0217(4) Uani 1 1 d . . . . .
C25 C 0.6493(2) 0.5973(4) 0.45730(4) 0.0302(4) Uani 1 1 d . . . . .
H25 H 0.6210 0.6755 0.4396 0.036 Uiso 1 1 calc R U . . .
C26 C 0.7493(2) 0.6961(4) 0.47580(5) 0.0329(5) Uani 1 1 d . . . . .
H26 H 0.7902 0.8404 0.4704 0.039 Uiso 1 1 calc R U . . .
C27 C 0.7915(2) 0.5892(4) 0.50211(4) 0.0277(4) Uani 1 1 d . . . . .
C28 C 0.7310(2) 0.3763(4) 0.50928(4) 0.0280(4) Uani 1 1 d . . . . .
H28 H 0.7583 0.2999 0.5272 0.034 Uiso 1 1 calc R U . . .
C29 C 0.6319(2) 0.2744(4) 0.49082(4) 0.0261(4) Uani 1 1 d . . . . .
H29 H 0.5922 0.1291 0.4961 0.031 Uiso 1 1 calc R U . . .
C30 C 0.8966(2) 0.7035(4) 0.52248(5) 0.0351(5) Uani 1 1 d . . . . .
H30A H 0.9731 0.7653 0.5108 0.042 Uiso 1 1 calc R U . . .
H30B H 0.9329 0.5885 0.5367 0.042 Uiso 1 1 calc R U . . .
H30C H 0.8523 0.8312 0.5332 0.042 Uiso 1 1 calc R U . . .

loop_
_atom_site_aniso_label
_atom_site_aniso_U_11
_atom_site_aniso_U_22
_atom_site_aniso_U_33
_atom_site_aniso_U_23
_atom_site_aniso_U_13
_atom_site_aniso_U_12
Se1 0.02029(10) 0.01862(10) 0.02301(10) 0.00226(7) 0.00073(7) 0.00113(7)
Se2 0.02249(10) 0.01964(10) 0.01973(10) 0.00262(7) -0.00162(7) -0.00056(7)
O1 0.0188(6) 0.0274(7) 0.0193(6) 0.0020(5) -0.0026(5) 0.0002(5)
O2 0.0286(7) 0.0312(7) 0.0218(6) 0.0040(6) -0.0035(6) -0.0079(6)
O3 0.0333(8) 0.0246(7) 0.0289(7) 0.0065(6) -0.0062(6) -0.0058(6)
C1 0.0170(8) 0.0171(8) 0.0219(8) 0.0024(7) -0.0012(7) 0.0000(7)
C2 0.0179(9) 0.0212(9) 0.0212(8) 0.0026(7) -0.0035(7) -0.0014(7)
C3 0.0188(9) 0.0218(9) 0.0185(8) 0.0026(7) 0.0008(7) 0.0002(7)
C4 0.0218(9) 0.0255(9) 0.0195(8) -0.0002(7) -0.0011(7) -0.0019(8)
C5 0.0279(10) 0.0232(9) 0.0193(8) -0.0014(7) 0.0003(7) -0.0006(8)
C6 0.0231(9) 0.0237(9) 0.0230(9) 0.0048(7) 0.0034(7) 0.0017(8)
C7 0.0184(9) 0.0290(10) 0.0295(9) -0.0011(8) -0.0014(7) -0.0009(8)
C8 0.0224(9) 0.0226(9) 0.0251(9) -0.0027(7) -0.0011(7) -0.0020(8)
C9 0.0280(11) 0.0301(11) 0.0357(11) 0.0016(9) 0.0055(9) 0.0072(9)
C10 0.0191(9) 0.0231(9) 0.0215(8) 0.0026(7) -0.0011(7) 0.0031(7)
C11 0.0293(11) 0.0240(10) 0.0283(10) -0.0017(8) -0.0001(8) 0.0021(8)
C12 0.0348(12) 0.0327(11) 0.0260(10) -0.0021(8) 0.0054(9) 0.0067(9)
C13 0.0244(10) 0.0384(12) 0.0261(9) 0.0080(9) 0.0044(8) 0.0066(9)
C14 0.0230(10) 0.0297(10) 0.0329(10) 0.0044(9) 0.0003(8) -0.0030(8)
C15 0.0240(10) 0.0256(10) 0.0272(9) -0.0025(8) 0.0004(8) -0.0019(8)
C16 0.0176(8) 0.0231(9) 0.0217(8) -0.0017(7) -0.0035(7) 0.0040(7)
C17 0.0214(9) 0.0258(10) 0.0266(9) 0.0015(8) -0.0057(7) 0.0018(8)
C18 0.0228(10) 0.0228(10) 0.0432(11) 0.0020(9) -0.0100(8) 0.0018(8)
C19 0.0284(11) 0.0304(11) 0.0444(12) -0.0132(10) -0.0149(9) 0.0079(9)
C20 0.0286(11) 0.0497(14) 0.0237(10) -0.0117(9) -0.0056(8) 0.0110(10)
C21 0.0246(10) 0.0355(11) 0.0241(9) 0.0002(8) 0.0010(7) 0.0034(9)
C22 0.0216(9) 0.0211(9) 0.0208(8) -0.0032(7) -0.0016(7) 0.0016(7)
C23 0.0205(9) 0.0242(9) 0.0216(8) 0.0011(7) 0.0004(7) 0.0032(7)
C24 0.0211(9) 0.0239(9) 0.0201(8) -0.0002(7) -0.0007(7) 0.0021(8)
C25 0.0376(12) 0.0265(10) 0.0262(9) 0.0028(8) -0.0072(8) -0.0042(9)
C26 0.0383(12) 0.0270(10) 0.0332(10) -0.0004(9) -0.0047(9) -0.0085(9)
C27 0.0223(9) 0.0360(11) 0.0249(9) -0.0069(8) 0.0008(7) 0.0001(8)
C28 0.0266(10) 0.0359(11) 0.0213(9) 0.0028(8) -0.0032(7) -0.0001(9)
C29 0.0242(10) 0.0296(10) 0.0243(9) 0.0044(8) -0.0014(7) 0.0001(8)
C30 0.0312(11) 0.0436(13) 0.0301(10) -0.0086(10) -0.0046(9) -0.0041(10)

loop_
_atom_type_symbol
_atom_type_description
_atom_type_scat_dispersion_real
_atom_type_scat_dispersion_imag
_atom_type_scat_source
C C 0.0033 0.0016
;
International Tables for Crystallography
(Vol. C, Tables 4.2.6.8 and 6.1.1.4)
;
H H 0.0000 0.0000
;
International Tables for Crystallography
(Vol. C, Table 6.1.1.4)
;
O O 0.0106 0.0060
;
International Tables for Crystallography
(Vol. C, Tables 4.2.6.8 and 6.1.1.4)
;
Se Se -0.0929 2.2259
;
International Tables for Crystallography
(Vol. C, Tables 4.2.6.8 and 6.1.1.4)
;

loop_
_geom_angle_atom_site_label_1
_geom_angle_atom_site_label_2
_geom_angle_atom_site_label_3
_geom_angle
_geom_angle_site_symmetry_1
_geom_angle_site_symmetry_3
_geom_angle_publ_flag
C10 Se1 C1 99.28(8) . . ?
C1 Se2 C16 101.23(8) . . ?
C22 O1 C2 116.88(14) . . ?
C2 C1 Se2 118.37(13) . . ?
C2 C1 Se1 120.89(13) . . ?
Se2 C1 Se1 120.60(9) . . ?
C1 C2 O1 119.30(16) . . ?
C1 C2 C3 129.04(16) . . ?
O1 C2 C3 111.41(14) . . ?
C4 C3 C8 118.76(17) . . ?
C4 C3 C2 121.29(17) . . ?
C8 C3 C2 119.87(17) . . ?
C5 C4 C3 120.06(17) . . ?
C5 C4 H4 120.0 . . ?
C3 C4 H4 120.0 . . ?
C4 C5 C6 121.85(18) . . ?
C4 C5 H5 119.1 . . ?
C6 C5 H5 119.1 . . ?
C5 C6 C7 117.65(17) . . ?
C5 C6 C9 121.89(18) . . ?
C7 C6 C9 120.47(18) . . ?
C8 C7 C6 121.18(18) . . ?
C8 C7 H7 119.4 . . ?
C6 C7 H7 119.4 . . ?
C7 C8 C3 120.49(18) . . ?
C7 C8 H8 119.8 . . ?
C3 C8 H8 119.8 . . ?
C6 C9 H9A 109.5 . . ?
C6 C9 H9B 109.5 . . ?
H9A C9 H9B 109.5 . . ?
C6 C9 H9C 109.5 . . ?
H9A C9 H9C 109.5 . . ?
H9B C9 H9C 109.5 . . ?
C11 C10 C15 120.52(18) . . ?
C11 C10 Se1 118.27(15) . . ?
C15 C10 Se1 121.15(14) . . ?
C10 C11 C12 119.51(19) . . ?
C10 C11 H11 120.2 . . ?
C12 C11 H11 120.2 . . ?
C13 C12 C11 120.15(19) . . ?
C13 C12 H12 119.9 . . ?
C11 C12 H12 119.9 . . ?
C12 C13 C14 120.13(19) . . ?
C12 C13 H13 119.9 . . ?
C14 C13 H13 119.9 . . ?
C13 C14 C15 120.2(2) . . ?
C13 C14 H14 119.9 . . ?
C15 C14 H14 119.9 . . ?
C14 C15 C10 119.47(18) . . ?
C14 C15 H15 120.3 . . ?
C10 C15 H15 120.3 . . ?
C17 C16 C21 120.49(18) . . ?
C17 C16 Se2 122.19(14) . . ?
C21 C16 Se2 117.28(15) . . ?
C16 C17 C18 119.35(19) . . ?
C16 C17 H17 120.3 . . ?
C18 C17 H17 120.3 . . ?
C19 C18 C17 120.8(2) . . ?
C19 C18 H18 119.6 . . ?
C17 C18 H18 119.6 . . ?
C18 C19 C20 119.8(2) . . ?
C18 C19 H19 120.1 . . ?
C20 C19 H19 120.1 . . ?
C19 C20 C21 120.33(19) . . ?
C19 C20 H20 119.8 . . ?
C21 C20 H20 119.8 . . ?
C16 C21 C20 119.3(2) . . ?
C16 C21 H21 120.4 . . ?
C20 C21 H21 120.4 . . ?
O2 C22 O1 125.79(17) . . ?
O2 C22 C23 125.15(17) . . ?
O1 C22 C23 109.01(15) . . ?
O3 C23 C24 123.58(17) . . ?
O3 C23 C22 117.29(17) . . ?
C24 C23 C22 119.09(16) . . ?
C29 C24 C25 118.53(18) . . ?
C29 C24 C23 117.76(17) . . ?
C25 C24 C23 123.67(17) . . ?
C26 C25 C24 120.31(19) . . ?
C26 C25 H25 119.8 . . ?
C24 C25 H25 119.8 . . ?
C25 C26 C27 121.5(2) . . ?
C25 C26 H26 119.3 . . ?
C27 C26 H26 119.3 . . ?
C26 C27 C28 118.00(19) . . ?
C26 C27 C30 120.7(2) . . ?
C28 C27 C30 121.30(19) . . ?
C29 C28 C27 121.12(18) . . ?
C29 C28 H28 119.4 . . ?
C27 C28 H28 119.4 . . ?
C28 C29 C24 120.56(19) . . ?
C28 C29 H29 119.7 . . ?
C24 C29 H29 119.7 . . ?
C27 C30 H30A 109.5 . . ?
C27 C30 H30B 109.5 . . ?
H30A C30 H30B 109.5 . . ?
C27 C30 H30C 109.5 . . ?
H30A C30 H30C 109.5 . . ?
H30B C30 H30C 109.5 . . ?

loop_
_geom_bond_atom_site_label_1
_geom_bond_atom_site_label_2
_geom_bond_distance
_geom_bond_site_symmetry_2
_geom_bond_publ_flag
Se1 C10 1.9164(18) . ?
Se1 C1 1.9177(18) . ?
Se2 C1 1.9023(17) . ?
Se2 C16 1.9188(19) . ?
O1 C22 1.360(2) . ?
O1 C2 1.420(2) . ?
O2 C22 1.196(2) . ?
O3 C23 1.215(2) . ?
C1 C2 1.338(2) . ?
C2 C3 1.482(3) . ?
C3 C4 1.395(3) . ?
C3 C8 1.398(3) . ?
C4 C5 1.387(3) . ?
C4 H4 0.9500 . ?
C5 C6 1.390(3) . ?
C5 H5 0.9500 . ?
C6 C7 1.399(3) . ?
C6 C9 1.508(3) . ?
C7 C8 1.386(3) . ?
C7 H7 0.9500 . ?
C8 H8 0.9500 . ?
C9 H9A 0.9800 . ?
C9 H9B 0.9800 . ?
C9 H9C 0.9800 . ?
C10 C11 1.382(3) . ?
C10 C15 1.389(3) . ?
C11 C12 1.394(3) . ?
C11 H11 0.9500 . ?
C12 C13 1.379(3) . ?
C12 H12 0.9500 . ?
C13 C14 1.385(3) . ?
C13 H13 0.9500 . ?
C14 C15 1.388(3) . ?
C14 H14 0.9500 . ?
C15 H15 0.9500 . ?
C16 C17 1.383(3) . ?
C16 C21 1.391(3) . ?
C17 C18 1.390(3) . ?
C17 H17 0.9500 . ?
C18 C19 1.379(3) . ?
C18 H18 0.9500 . ?
C19 C20 1.381(3) . ?
C19 H19 0.9500 . ?
C20 C21 1.395(3) . ?
C20 H20 0.9500 . ?
C21 H21 0.9500 . ?
C22 C23 1.546(2) . ?
C23 C24 1.478(3) . ?
C24 C29 1.396(3) . ?
C24 C25 1.396(3) . ?
C25 C26 1.382(3) . ?
C25 H25 0.9500 . ?
C26 C27 1.389(3) . ?
C26 H26 0.9500 . ?
C27 C28 1.394(3) . ?
C27 C30 1.503(3) . ?
C28 C29 1.382(3) . ?
C28 H28 0.9500 . ?
C29 H29 0.9500 . ?
C30 H30A 0.9800 . ?
C30 H30B 0.9800 . ?
C30 H30C 0.9800 . ?

loop_
_geom_torsion_atom_site_label_1
_geom_torsion_atom_site_label_2
_geom_torsion_atom_site_label_3
_geom_torsion_atom_site_label_4
_geom_torsion
_geom_torsion_site_symmetry_1
_geom_torsion_site_symmetry_2
_geom_torsion_site_symmetry_3
_geom_torsion_site_symmetry_4
_geom_torsion_publ_flag
Se2 C1 C2 O1 -164.70(12) . . . . ?
Se1 C1 C2 O1 11.0(2) . . . . ?
Se2 C1 C2 C3 21.6(3) . . . . ?
Se1 C1 C2 C3 -162.70(15) . . . . ?
C22 O1 C2 C1 69.1(2) . . . . ?
C22 O1 C2 C3 -116.13(17) . . . . ?
C1 C2 C3 C4 -135.5(2) . . . . ?
O1 C2 C3 C4 50.3(2) . . . . ?
C1 C2 C3 C8 47.6(3) . . . . ?
O1 C2 C3 C8 -126.55(17) . . . . ?
C8 C3 C4 C5 -1.0(3) . . . . ?
C2 C3 C4 C5 -177.95(17) . . . . ?
C3 C4 C5 C6 1.4(3) . . . . ?
C4 C5 C6 C7 -0.5(3) . . . . ?
C4 C5 C6 C9 179.44(18) . . . . ?
C5 C6 C7 C8 -0.7(3) . . . . ?
C9 C6 C7 C8 179.39(18) . . . . ?
C6 C7 C8 C3 1.0(3) . . . . ?
C4 C3 C8 C7 -0.1(3) . . . . ?
C2 C3 C8 C7 176.85(17) . . . . ?
C15 C10 C11 C12 2.2(3) . . . . ?
Se1 C10 C11 C12 -175.26(15) . . . . ?
C10 C11 C12 C13 -1.8(3) . . . . ?
C11 C12 C13 C14 0.0(3) . . . . ?
C12 C13 C14 C15 1.4(3) . . . . ?
C13 C14 C15 C10 -0.9(3) . . . . ?
C11 C10 C15 C14 -0.8(3) . . . . ?
Se1 C10 C15 C14 176.53(15) . . . . ?
C21 C16 C17 C18 1.6(3) . . . . ?
Se2 C16 C17 C18 179.23(14) . . . . ?
C16 C17 C18 C19 -0.3(3) . . . . ?
C17 C18 C19 C20 -1.4(3) . . . . ?
C18 C19 C20 C21 1.7(3) . . . . ?
C17 C16 C21 C20 -1.3(3) . . . . ?
Se2 C16 C21 C20 -179.00(15) . . . . ?
C19 C20 C21 C16 -0.4(3) . . . . ?
C2 O1 C22 O2 5.5(3) . . . . ?
C2 O1 C22 C23 -171.87(14) . . . . ?
O2 C22 C23 O3 -144.4(2) . . . . ?
O1 C22 C23 O3 32.9(2) . . . . ?
O2 C22 C23 C24 33.4(3) . . . . ?
O1 C22 C23 C24 -149.20(16) . . . . ?
O3 C23 C24 C29 -3.8(3) . . . . ?
C22 C23 C24 C29 178.53(16) . . . . ?
O3 C23 C24 C25 178.56(19) . . . . ?
C22 C23 C24 C25 0.9(3) . . . . ?
C29 C24 C25 C26 1.0(3) . . . . ?
C23 C24 C25 C26 178.69(19) . . . . ?
C24 C25 C26 C27 -1.3(3) . . . . ?
C25 C26 C27 C28 0.8(3) . . . . ?
C25 C26 C27 C30 -177.8(2) . . . . ?
C26 C27 C28 C29 -0.1(3) . . . . ?
C30 C27 C28 C29 178.44(19) . . . . ?
C27 C28 C29 C24 -0.1(3) . . . . ?
C25 C24 C29 C28 -0.3(3) . . . . ?
C23 C24 C29 C28 -178.15(17) . . . . ?
